data_7023552
loop_
_publ_author_name
'Ishizuka, Tomoya'
'Sankar, Muniappan'
'Kojima, Takahiko'

_publ_section_title
;
 Control of the spatial arrangements of supramolecular networks based on
 saddle-distorted porphyrins by intermolecular hydrogen bonding.
;
_journal_issue 45
_journal_name_full 'Dalton transactions (Cambridge, England : 2003)'
_journal_page_first 16073
_journal_page_last 16079
_journal_paper_doi 10.1039/c3dt51467f
_journal_volume 42
_journal_year 2013
_chemical_formula_sum 'C92.62 H60.62 Cl1.85 N4 O4 Zn'
_chemical_formula_weight 1424.36
_chemical_name_systematic
;
 ?
;
_space_group_crystal_system tetragonal
_space_group_IT_number 88
_space_group_name_Hall '-I 4ad'
_space_group_name_H-M_alt 'I 41/a'
_symmetry_space_group_name_Hall '-I 4ad'
_symmetry_space_group_name_H-M 'I 41/a :2'
_atom_sites_solution_hydrogens geom
_audit_creation_method SHELXL-97
_cell_angle_alpha 90
_cell_angle_beta 90
_cell_angle_gamma 90
_cell_formula_units_Z 4
_cell_length_a 28.0259(19)
_cell_length_b 28.0259(19)
_cell_length_c 10.1867(7)
_cell_measurement_reflns_used 4204
_cell_measurement_temperature 120(2)
_cell_measurement_theta_max 27.0707
_cell_measurement_theta_min 2.5764
_cell_volume 8001.2(9)
_computing_cell_refinement 'SAINT V7.68A (Bruker AXS, 2009)'
_computing_data_collection 'APEX2 v2009.11-0'
_computing_data_reduction 'SAINT V7.68A (Bruker AXS, 2009)'
_computing_molecular_graphics 'ORTEP-3 for windows 2.02'
_computing_publication_material 'Mercury 3.1'
_computing_structure_refinement 'SHELXS-97 (Sheldrick, 2008)'
_computing_structure_solution 'SHELXS-97 (Sheldrick, 2008)'
_diffrn_ambient_temperature 120(2)
_diffrn_measured_fraction_theta_full 0.794
_diffrn_measured_fraction_theta_max 0.830
_diffrn_measurement_device_type 'Bruker APEXII CCD diffractometer'
_diffrn_measurement_method '2q scan'
_diffrn_radiation_type MoK\a
_diffrn_radiation_wavelength 0.71073
_diffrn_reflns_av_R_equivalents 0.0666
_diffrn_reflns_av_unetI/netI 0.1137
_diffrn_reflns_Laue_measured_fraction_full 0.794
_diffrn_reflns_Laue_measured_fraction_max 0.830
_diffrn_reflns_limit_h_max 25
_diffrn_reflns_limit_h_min -36
_diffrn_reflns_limit_k_max 36
_diffrn_reflns_limit_k_min -25
_diffrn_reflns_limit_l_max 12
_diffrn_reflns_limit_l_min -13
_diffrn_reflns_number 16393
_diffrn_reflns_point_group_measured_fraction_full 0.794
_diffrn_reflns_point_group_measured_fraction_max 0.830
_diffrn_reflns_theta_full 25.242
_diffrn_reflns_theta_max 27.478
_diffrn_reflns_theta_min 2.055
_exptl_absorpt_coefficient_mu 0.421
_exptl_absorpt_correction_T_max 0.7440
_exptl_absorpt_correction_T_min 0.5786
_exptl_absorpt_correction_type multi-scan
_exptl_absorpt_process_details 'SADABS V2008/1 (Bruker AXS)'
_exptl_crystal_colour red
_exptl_crystal_density_diffrn 1.182
_exptl_crystal_description prism
_exptl_crystal_F_000 2951
_exptl_crystal_size_max 0.200
_exptl_crystal_size_mid 0.200
_exptl_crystal_size_min 0.100
_refine_diff_density_max 0.678
_refine_diff_density_min -0.409
_refine_diff_density_rms 0.100
_refine_ls_extinction_method none
_refine_ls_goodness_of_fit_ref 1.081
_refine_ls_hydrogen_treatment constr
_refine_ls_matrix_type full
_refine_ls_number_parameters 245
_refine_ls_number_reflns 3812
_refine_ls_number_restraints 0
_refine_ls_restrained_S_all 1.081
_refine_ls_R_factor_all 0.1253
_refine_ls_R_factor_gt 0.0931
_refine_ls_shift/su_max 0.000
_refine_ls_shift/su_mean 0.000
_refine_ls_structure_factor_coef Fsqd
_refine_ls_weighting_details 'w=1/[\s^2^(Fo^2^)+(0.1794P)^2^] where P=(Fo^2^+2Fc^2^)/3'
_refine_ls_weighting_scheme calc
_refine_ls_wR_factor_gt 0.2985
_refine_ls_wR_factor_ref 0.3126
_reflns_Friedel_coverage 0.000
_reflns_number_gt 2220
_reflns_number_total 3812
_reflns_threshold_expression 'I > 2\s(I)'
_cod_data_source_file c3dt51467f.txt
_cod_data_source_block SANKAR7
_cod_original_cell_volume 8001.0(13)
_cod_database_code 7023552
_shelx_space_group_comment
;
The symmetry employed for this shelxl refinement is uniquely defined
by the following loop, which should always be used as a source of
symmetry information in preference to the above space-group names.
They are only intended as comments.
;
_shelx_estimated_absorpt_t_min 0.921
_shelx_estimated_absorpt_t_max 0.959

loop_
_space_group_symop_operation_xyz
'x, y, z'
'-x, -y+1/2, z'
'-y+3/4, x+1/4, z+1/4'
'y+1/4, -x+1/4, z+1/4'
'x+1/2, y+1/2, z+1/2'
'-x+1/2, -y+1, z+1/2'
'-y+5/4, x+3/4, z+3/4'
'y+3/4, -x+3/4, z+3/4'
'-x, -y, -z'
'x, y-1/2, -z'
'y-3/4, -x-1/4, -z-1/4'
'-y-1/4, x-1/4, -z-1/4'
'-x+1/2, -y+1/2, -z+1/2'
'x+1/2, y, -z+1/2'
'y-1/4, -x+1/4, -z+1/4'
'-y+1/4, x+1/4, -z+1/4'

loop_
_atom_site_label
_atom_site_type_symbol
_atom_site_fract_x
_atom_site_fract_y
_atom_site_fract_z
_atom_site_U_iso_or_equiv
_atom_site_adp_type
_atom_site_occupancy
_atom_site_site_symmetry_order
_atom_site_calc_flag
_atom_site_refinement_flags_posn
_atom_site_refinement_flags_adp
_atom_site_refinement_flags_occupancy
Zn1 Zn 0.0000 0.2500 0.1250 0.0253(4) Uani 1 4 d S T P
O1 O -0.20522(15) 0.01185(15) 0.3224(5) 0.0367(10) Uani 1 1 d . . .
H1 H -0.2178 0.0185 0.3950 0.055 Uiso 1 1 calc R U .
N1 N 0.00917(15) 0.17839(14) 0.1318(4) 0.0218(9) Uani 1 1 d . . .
C1 C 0.05281(17) 0.15560(18) 0.1279(5) 0.0203(10) Uani 1 1 d . . .
C2 C 0.04717(18) 0.10665(17) 0.1704(5) 0.0213(10) Uani 1 1 d . . .
C3 C -0.00007(17) 0.10120(18) 0.1994(5) 0.0200(10) Uani 1 1 d . . .
C4 C -0.02388(18) 0.14514(17) 0.1697(5) 0.0209(10) Uani 1 1 d . . .
C5 C -0.07275(18) 0.15416(18) 0.1647(5) 0.0203(10) Uani 1 1 d . . .
C6 C 0.08536(16) 0.07222(18) 0.2107(6) 0.0240(11) Uani 1 1 d . . .
C7 C 0.1003(2) 0.03518(19) 0.1360(6) 0.0286(12) Uani 1 1 d . . .
H2 H 0.0861 0.0304 0.0524 0.034 Uiso 1 1 calc R U .
C8 C 0.1355(2) 0.0042(2) 0.1777(7) 0.0371(14) Uani 1 1 d . . .
H3 H 0.1458 -0.0212 0.1225 0.045 Uiso 1 1 calc R U .
C9 C 0.1560(2) 0.0106(2) 0.3033(7) 0.0358(14) Uani 1 1 d . . .
H4 H 0.1799 -0.0106 0.3344 0.043 Uiso 1 1 calc R U .
C10 C 0.1408(2) 0.0478(2) 0.3791(6) 0.0347(14) Uani 1 1 d . . .
H5 H 0.1541 0.0527 0.4639 0.042 Uiso 1 1 calc R U .
C11 C 0.1059(2) 0.0785(2) 0.3320(6) 0.0302(12) Uani 1 1 d . . .
H6 H 0.0959 0.1045 0.3851 0.036 Uiso 1 1 calc R U .
C12 C -0.01956(16) 0.05553(17) 0.2557(5) 0.0214(10) Uani 1 1 d . . .
C13 C -0.0180(2) 0.0142(2) 0.1765(6) 0.0315(12) Uani 1 1 d . . .
H7 H -0.0043 0.0156 0.0912 0.038 Uiso 1 1 calc R U .
C14 C -0.0364(2) -0.0285(2) 0.2238(8) 0.0422(16) Uani 1 1 d . . .
H8 H -0.0359 -0.0561 0.1694 0.051 Uiso 1 1 calc R U .
C15 C -0.0550(2) -0.0315(2) 0.3456(7) 0.0415(16) Uani 1 1 d . . .
H9 H -0.0681 -0.0608 0.3760 0.050 Uiso 1 1 calc R U .
C16 C -0.0550(2) 0.0093(2) 0.4281(7) 0.0368(14) Uani 1 1 d . . .
H10 H -0.0670 0.0075 0.5152 0.044 Uiso 1 1 calc R U .
C17 C -0.0373(2) 0.0518(2) 0.3799(6) 0.0333(13) Uani 1 1 d . . .
H11 H -0.0374 0.0793 0.4348 0.040 Uiso 1 1 calc R U .
C18 C -0.10728(16) 0.11573(17) 0.2067(5) 0.0197(10) Uani 1 1 d . . .
C19 C -0.11620(19) 0.07517(19) 0.1334(6) 0.0260(11) Uani 1 1 d . . .
H12 H -0.0992 0.0704 0.0537 0.031 Uiso 1 1 calc R U .
C20 C -0.1487(2) 0.0420(2) 0.1725(6) 0.0288(12) Uani 1 1 d . . .
H13 H -0.1548 0.0152 0.1178 0.035 Uiso 1 1 calc R U .
C21 C -0.17270(18) 0.04642(19) 0.2898(6) 0.0294(13) Uani 1 1 d . . .
C22 C -0.1637(2) 0.0866(2) 0.3702(6) 0.0294(12) Uani 1 1 d . . .
H14 H -0.1795 0.0901 0.4522 0.035 Uiso 1 1 calc R U .
C23 C -0.13188(19) 0.1205(2) 0.3279(6) 0.0268(11) Uani 1 1 d . . .
H15 H -0.1262 0.1478 0.3809 0.032 Uiso 1 1 calc R U .
Cl1 Cl 0.0185(6) -0.1543(6) 0.1603(15) 0.069(5) Uiso 0.154(8) 1 d . . P
Cl2 Cl 0.0791(6) -0.0864(6) 0.2897(17) 0.076(6) Uiso 0.154(8) 1 d . . P
Cl3 Cl 0.0536(10) -0.1790(9) 0.413(2) 0.107(8) Uiso 0.154(8) 1 d . . P
C24 C 0.040(2) -0.133(2) 0.289(5) 0.060(14) Uiso 0.154(8) 1 d . . P
H16 H 0.0115 -0.1175 0.3289 0.073 Uiso 0.154(8) 1 calc R U P

loop_
_atom_site_aniso_label
_atom_site_aniso_U_11
_atom_site_aniso_U_22
_atom_site_aniso_U_33
_atom_site_aniso_U_23
_atom_site_aniso_U_13
_atom_site_aniso_U_12
Zn1 0.0117(4) 0.0117(4) 0.0527(9) 0.000 0.000 0.000
O1 0.029(2) 0.024(2) 0.057(3) 0.0029(19) 0.0092(19) -0.0013(16)
N1 0.015(2) 0.0126(19) 0.038(2) 0.0013(17) -0.0011(17) -0.0004(15)
C1 0.014(2) 0.016(2) 0.031(3) -0.0010(19) -0.0036(19) -0.0021(17)
C2 0.019(2) 0.014(2) 0.030(3) 0.0009(19) 0.001(2) 0.0009(18)
C3 0.014(2) 0.020(2) 0.026(3) -0.0022(19) -0.0014(18) -0.0006(17)
C4 0.023(2) 0.013(2) 0.026(2) 0.0002(19) 0.0014(19) -0.0034(18)
C5 0.018(2) 0.017(2) 0.025(3) -0.0001(18) -0.0031(19) 0.0012(18)
C6 0.009(2) 0.019(2) 0.044(3) 0.010(2) 0.000(2) -0.0013(18)
C7 0.025(3) 0.017(2) 0.044(3) 0.004(2) -0.001(2) -0.001(2)
C8 0.032(3) 0.023(3) 0.055(4) 0.004(3) 0.004(3) 0.008(2)
C9 0.019(3) 0.028(3) 0.060(4) 0.009(3) -0.002(3) 0.003(2)
C10 0.021(3) 0.039(3) 0.043(3) 0.013(3) -0.001(2) -0.004(2)
C11 0.020(3) 0.022(3) 0.048(3) 0.001(2) 0.004(2) 0.001(2)
C12 0.013(2) 0.015(2) 0.036(3) 0.003(2) -0.0037(19) 0.0009(17)
C13 0.029(3) 0.022(3) 0.044(3) -0.001(2) 0.008(2) -0.002(2)
C14 0.039(3) 0.017(3) 0.071(5) -0.002(3) -0.010(3) 0.002(2)
C15 0.029(3) 0.031(3) 0.064(4) 0.024(3) 0.006(3) -0.006(2)
C16 0.032(3) 0.039(3) 0.039(3) 0.012(3) 0.002(3) -0.005(3)
C17 0.028(3) 0.025(3) 0.047(3) 0.002(2) -0.003(2) 0.003(2)
C18 0.013(2) 0.017(2) 0.029(3) 0.0045(19) -0.0004(18) -0.0003(17)
C19 0.019(2) 0.019(2) 0.040(3) 0.001(2) -0.003(2) 0.0041(19)
C20 0.023(3) 0.021(3) 0.042(3) -0.006(2) -0.002(2) 0.000(2)
C21 0.016(2) 0.018(2) 0.054(4) 0.009(2) 0.000(2) 0.0003(19)
C22 0.019(2) 0.029(3) 0.040(3) 0.004(2) 0.001(2) 0.003(2)
C23 0.018(2) 0.021(3) 0.042(3) 0.001(2) -0.001(2) 0.0013(19)

loop_
_atom_type_symbol
_atom_type_description
_atom_type_scat_dispersion_real
_atom_type_scat_dispersion_imag
_atom_type_scat_source
C C 0.0033 0.0016 'International Tables Vol C Tables 4.2.6.8 and 6.1.1.4'
H H 0.0000 0.0000 'International Tables Vol C Tables 4.2.6.8 and 6.1.1.4'
N N 0.0061 0.0033 'International Tables Vol C Tables 4.2.6.8 and 6.1.1.4'
O O 0.0106 0.0060 'International Tables Vol C Tables 4.2.6.8 and 6.1.1.4'
Zn Zn 0.2839 1.4301 'International Tables Vol C Tables 4.2.6.8 and 6.1.1.4'
Cl Cl 0.1484 0.1585 'International Tables Vol C Tables 4.2.6.8 and 6.1.1.4'

loop_
_geom_angle_atom_site_label_1
_geom_angle_atom_site_label_2
_geom_angle_atom_site_label_3
_geom_angle
_geom_angle_site_symmetry_1
_geom_angle_site_symmetry_3
N1 Zn1 N1 176.1(3) 15 16
N1 Zn1 N1 90.062(9) 15 .
N1 Zn1 N1 90.072(9) 16 .
N1 Zn1 N1 90.069(9) 15 2
N1 Zn1 N1 90.065(9) 16 2
N1 Zn1 N1 176.1(3) . 2
C4 N1 C1 107.0(4) . .
C4 N1 Zn1 126.8(3) . .
C1 N1 Zn1 124.8(3) . .
N1 C1 C5 124.3(5) . 16
N1 C1 C2 109.5(4) . .
C5 C1 C2 126.2(4) 16 .
C3 C2 C1 106.1(4) . .
C3 C2 C6 124.2(4) . .
C1 C2 C6 127.9(4) . .
C2 C3 C4 108.0(4) . .
C2 C3 C12 122.0(4) . .
C4 C3 C12 130.0(4) . .
N1 C4 C5 122.1(5) . .
N1 C4 C3 109.2(4) . .
C5 C4 C3 128.4(4) . .
C4 C5 C1 125.9(5) . 15
C4 C5 C18 119.4(4) . .
C1 C5 C18 114.8(4) 15 .
C7 C6 C11 118.3(5) . .
C7 C6 C2 124.1(5) . .
C11 C6 C2 117.6(5) . .
C6 C7 C8 122.1(6) . .
C7 C8 C9 119.2(6) . .
C10 C9 C8 118.8(5) . .
C9 C10 C11 119.8(6) . .
C6 C11 C10 121.8(6) . .
C17 C12 C13 118.7(5) . .
C17 C12 C3 123.4(5) . .
C13 C12 C3 117.9(5) . .
C14 C13 C12 119.8(6) . .
C15 C14 C13 121.0(6) . .
C14 C15 C16 119.6(6) . .
C17 C16 C15 119.0(6) . .
C12 C17 C16 121.8(6) . .
C19 C18 C23 117.3(5) . .
C19 C18 C5 123.3(5) . .
C23 C18 C5 119.4(4) . .
C20 C19 C18 121.7(5) . .
C19 C20 C21 121.2(5) . .
O1 C21 C20 118.1(5) . .
O1 C21 C22 122.8(5) . .
C20 C21 C22 119.1(5) . .
C23 C22 C21 119.0(5) . .
C22 C23 C18 121.6(5) . .
Cl1 C24 Cl2 123(4) . .
Cl1 C24 Cl3 112(4) . .
Cl2 C24 Cl3 114(3) . .

loop_
_geom_bond_atom_site_label_1
_geom_bond_atom_site_label_2
_geom_bond_distance
_geom_bond_site_symmetry_2
Zn1 N1 2.024(4) 15
Zn1 N1 2.024(4) 16
Zn1 N1 2.025(4) .
Zn1 N1 2.025(4) 2
O1 C21 1.371(7) .
N1 C4 1.369(6) .
N1 C1 1.380(6) .
C1 C5 1.418(7) 16
C1 C2 1.447(7) .
C2 C3 1.365(7) .
C2 C6 1.499(7) .
C3 C4 1.433(7) .
C3 C12 1.506(7) .
C4 C5 1.394(7) .
C5 C1 1.418(7) 15
C5 C18 1.510(7) .
C6 C7 1.353(8) .
C6 C11 1.375(9) .
C7 C8 1.381(8) .
C8 C9 1.415(10) .
C9 C10 1.366(9) .
C10 C11 1.388(8) .
C12 C17 1.363(8) .
C12 C13 1.412(8) .
C13 C14 1.391(9) .
C14 C15 1.349(10) .
C15 C16 1.421(10) .
C16 C17 1.381(9) .
C18 C19 1.383(8) .
C18 C23 1.420(7) .
C19 C20 1.361(8) .
C20 C21 1.378(8) .
C21 C22 1.415(9) .
C22 C23 1.372(8) .
Cl1 C24 1.57(6) .
Cl2 C24 1.70(6) .
Cl3 C24 1.85(7) .

loop_
_geom_torsion_atom_site_label_1
_geom_torsion_atom_site_label_2
_geom_torsion_atom_site_label_3
_geom_torsion_atom_site_label_4
_geom_torsion
_geom_torsion_site_symmetry_1
_geom_torsion_site_symmetry_4
C4 N1 C1 C5 176.0(5) . 16
Zn1 N1 C1 C5 -17.0(7) . 16
C4 N1 C1 C2 -2.5(6) . .
Zn1 N1 C1 C2 164.4(4) . .
N1 C1 C2 C3 -0.2(6) . .
C5 C1 C2 C3 -178.7(5) 16 .
N1 C1 C2 C6 -164.9(5) . .
C5 C1 C2 C6 16.6(9) 16 .
C1 C2 C3 C4 2.7(6) . .
C6 C2 C3 C4 168.1(5) . .
C1 C2 C3 C12 -176.0(5) . .
C6 C2 C3 C12 -10.5(8) . .
C1 N1 C4 C5 -170.1(5) . .
Zn1 N1 C4 C5 23.3(7) . .
C1 N1 C4 C3 4.1(6) . .
Zn1 N1 C4 C3 -162.4(3) . .
C2 C3 C4 N1 -4.3(6) . .
C12 C3 C4 N1 174.1(5) . .
C2 C3 C4 C5 169.5(5) . .
C12 C3 C4 C5 -12.0(9) . .
N1 C4 C5 C1 -0.2(8) . 15
C3 C4 C5 C1 -173.3(5) . 15
N1 C4 C5 C18 179.4(5) . .
C3 C4 C5 C18 6.3(8) . .
C3 C2 C6 C7 91.7(7) . .
C1 C2 C6 C7 -106.1(7) . .
C3 C2 C6 C11 -87.3(7) . .
C1 C2 C6 C11 74.9(7) . .
C11 C6 C7 C8 -0.6(8) . .
C2 C6 C7 C8 -179.6(5) . .
C6 C7 C8 C9 1.3(9) . .
C7 C8 C9 C10 -0.9(9) . .
C8 C9 C10 C11 -0.1(9) . .
C7 C6 C11 C10 -0.5(8) . .
C2 C6 C11 C10 178.6(5) . .
C9 C10 C11 C6 0.9(9) . .
C2 C3 C12 C17 112.5(6) . .
C4 C3 C12 C17 -65.9(8) . .
C2 C3 C12 C13 -65.5(7) . .
C4 C3 C12 C13 116.1(6) . .
C17 C12 C13 C14 3.1(9) . .
C3 C12 C13 C14 -178.8(5) . .
C12 C13 C14 C15 -1.4(10) . .
C13 C14 C15 C16 -1.2(10) . .
C14 C15 C16 C17 2.1(10) . .
C13 C12 C17 C16 -2.2(9) . .
C3 C12 C17 C16 179.8(5) . .
C15 C16 C17 C12 -0.4(10) . .
C4 C5 C18 C19 -72.3(7) . .
C1 C5 C18 C19 107.3(6) 15 .
C4 C5 C18 C23 107.0(6) . .
C1 C5 C18 C23 -73.3(6) 15 .
C23 C18 C19 C20 2.7(8) . .
C5 C18 C19 C20 -178.0(5) . .
C18 C19 C20 C21 -2.6(9) . .
C19 C20 C21 O1 179.4(5) . .
C19 C20 C21 C22 0.7(8) . .
O1 C21 C22 C23 -177.5(5) . .
C20 C21 C22 C23 1.1(8) . .
C21 C22 C23 C18 -1.0(8) . .
C19 C18 C23 C22 -0.8(8) . .
C5 C18 C23 C22 179.8(5) . .

loop_
_platon_squeeze_void_nr
_platon_squeeze_void_average_x
_platon_squeeze_void_average_y
_platon_squeeze_void_average_z
_platon_squeeze_void_volume
_platon_squeeze_void_count_electrons
_platon_squeeze_void_content
1 0.000 0.250 0.625 578 200 ' '
2 0.000 0.750 0.375 578 201 ' '
3 0.500 0.250 0.875 578 201 ' '
4 0.500 0.750 0.125 578 200 ' '
